data_7210114
loop_
_publ_author_name
'Cunha, Anna C.'
'Ferreira, Vitor F.'
'Jord\~ao, Alessandro K.'
'de Souza, Maria C. B. V.'
'Wardell, Solange M. S. V.'
'Wardell, James L.'
'Tan, Peiyu Amelia'
'Bettens, Ryan P. A.'
'Seth, Saikat Kumar'
'Tiekink, Edward R. T.'

_publ_section_title
;
 Aryl-substituents moderate the nature of hydrogen bonds, N--H&#x22EF;N
 versus N--H&#x22EF;O, leading to supramolecular chains in the crystal
 structures of N-arylamino 1,2,3-triazole esters
;
_journal_issue 24
_journal_name_full CrystEngComm
_journal_page_first 4917
_journal_paper_doi 10.1039/c3ce40102b
_journal_volume 15
_journal_year 2013
_chemical_formula_moiety 'C12 H12 Cl2 N4 O2'
_chemical_formula_sum 'C12 H12 Cl2 N4 O2'
_chemical_formula_weight 315.16
_chemical_name_systematic
;
?
;
_space_group_IT_number 2
_symmetry_cell_setting triclinic
_symmetry_space_group_name_Hall '-P 1'
_symmetry_space_group_name_H-M 'P -1'
_atom_sites_solution_hydrogens geom
_atom_sites_solution_primary direct
_atom_sites_solution_secondary difmap
_audit_creation_method SHELXL-97
_cell_angle_alpha 87.87(2)
_cell_angle_beta 88.86(4)
_cell_angle_gamma 88.29(2)
_cell_formula_units_Z 4
_cell_length_a 7.2818(11)
_cell_length_b 11.242(3)
_cell_length_c 16.916(4)
_cell_measurement_reflns_used 990
_cell_measurement_temperature 120(2)
_cell_measurement_theta_max 27.4
_cell_measurement_theta_min 2.9
_cell_volume 1383.0(5)
_computing_cell_refinement 'SAINT (Bruker, 2004)'
_computing_data_collection 'APEX2 (Bruker, 2004)'
_computing_data_reduction SAINT
_computing_molecular_graphics
;
ORTEP-3 (Farrugia, 1997), DIAMOND (Brandenburg, 2006),
Qmol (Gans & Shalloway, 2001)
;
_computing_publication_material 'publCIF (Westrip, 2010)'
_computing_structure_refinement 'SHELXL-97 (Sheldrick, 2008)'
_computing_structure_solution 'SHELXS-97 (Sheldrick, 2008)'
_diffrn_ambient_temperature 120(2)
_diffrn_measured_fraction_theta_full 0.969
_diffrn_measured_fraction_theta_max 0.969
_diffrn_measurement_device_type 'Bruker SMART APEX2 CCD diffractometer'
_diffrn_measurement_method 'fine-slice \w scans'
_diffrn_radiation_monochromator 'silicon 111'
_diffrn_radiation_source 'Daresbury SRS station 9.8'
_diffrn_radiation_type Synchrotron
_diffrn_radiation_wavelength 0.6893
_diffrn_reflns_av_R_equivalents 0.038
_diffrn_reflns_av_sigmaI/netI 0.056
_diffrn_reflns_limit_h_max 9
_diffrn_reflns_limit_h_min -9
_diffrn_reflns_limit_k_max 14
_diffrn_reflns_limit_k_min -14
_diffrn_reflns_limit_l_max 21
_diffrn_reflns_limit_l_min -21
_diffrn_reflns_number 11827
_diffrn_reflns_theta_full 26.5
_diffrn_reflns_theta_max 26.5
_diffrn_reflns_theta_min 2.2
_diffrn_standards_number 0
_exptl_absorpt_coefficient_mu 0.476
_exptl_absorpt_correction_type none
_exptl_crystal_colour colourless
_exptl_crystal_density_diffrn 1.514
_exptl_crystal_density_method 'not measured'
_exptl_crystal_description block
_exptl_crystal_F_000 648
_exptl_crystal_size_max 0.02
_exptl_crystal_size_mid 0.02
_exptl_crystal_size_min 0.01
_refine_diff_density_max 0.47
_refine_diff_density_min -0.30
_refine_diff_density_rms 0.068
_refine_ls_extinction_method none
_refine_ls_goodness_of_fit_ref 1.11
_refine_ls_hydrogen_treatment mixed
_refine_ls_matrix_type full
_refine_ls_number_parameters 371
_refine_ls_number_reflns 6043
_refine_ls_number_restraints 2
_refine_ls_restrained_S_all 1.11
_refine_ls_R_factor_all 0.059
_refine_ls_R_factor_gt 0.051
_refine_ls_shift/su_max 0.001
_refine_ls_shift/su_mean 0.000
_refine_ls_structure_factor_coef Fsqd
_refine_ls_weighting_details 'calc w=1/[\s^2^(Fo^2^)+(0.0392P)^2^+1.8560P] where P=(Fo^2^+2Fc^2^)/3'
_refine_ls_weighting_scheme calc
_refine_ls_wR_factor_gt 0.131
_refine_ls_wR_factor_ref 0.136
_reflns_number_gt 5182
_reflns_number_total 6043
_reflns_threshold_expression I>2\s(I)
_cod_data_source_file c3ce40102b.txt
_cod_data_source_block cl2
_cod_original_sg_symbol_H-M 'P -1 '
_cod_database_code 7210114

loop_
_symmetry_equiv_pos_as_xyz
'x, y, z'
'-x, -y, -z'

loop_
_atom_site_label
_atom_site_type_symbol
_atom_site_fract_x
_atom_site_fract_y
_atom_site_fract_z
_atom_site_U_iso_or_equiv
_atom_site_adp_type
_atom_site_occupancy
_atom_site_symmetry_multiplicity
_atom_site_calc_flag
_atom_site_refinement_flags
Cl1 Cl 0.31824(9) 0.58670(6) 0.91291(4) 0.02885(16) Uani 1 1 d .
Cl2 Cl 0.25835(11) 0.07559(6) 1.06156(4) 0.03659(18) Uani 1 1 d .
O1 O 0.8313(3) -0.04349(18) 0.70872(12) 0.0344(5) Uani 1 1 d .
O2 O 1.0236(2) 0.02284(16) 0.79903(11) 0.0268(4) Uani 1 1 d .
N1 N 0.6147(3) 0.28326(19) 0.82510(13) 0.0237(4) Uani 1 1 d .
N2 N 0.5098(3) 0.2472(2) 0.76510(14) 0.0311(5) Uani 1 1 d .
N3 N 0.5945(3) 0.1547(2) 0.73574(14) 0.0316(5) Uani 1 1 d .
N4 N 0.5566(3) 0.37771(19) 0.86975(14) 0.0267(5) Uani 1 1 d D
H4N H 0.561(4) 0.4473(15) 0.8442(17) 0.032 Uiso 1 1 d D
C1 C 0.7675(3) 0.2131(2) 0.83532(15) 0.0221(5) Uani 1 1 d .
C2 C 0.7526(3) 0.1312(2) 0.77734(15) 0.0240(5) Uani 1 1 d .
C3 C 0.9018(4) 0.2307(2) 0.89871(15) 0.0255(5) Uani 1 1 d .
H3A H 1.0077 0.2729 0.8763 0.038 Uiso 1 1 calc R
H3B H 0.9429 0.1531 0.9212 0.038 Uiso 1 1 calc R
H3C H 0.8431 0.2778 0.9403 0.038 Uiso 1 1 calc R
C4 C 0.8701(4) 0.0279(2) 0.75727(15) 0.0250(5) Uani 1 1 d .
C5 C 1.1422(4) -0.0835(2) 0.78949(17) 0.0311(6) Uani 1 1 d .
H5A H 1.1948 -0.0847 0.7351 0.037 Uiso 1 1 calc R
H5B H 1.0712 -0.1564 0.7995 0.037 Uiso 1 1 calc R
C6 C 1.2911(5) -0.0770(3) 0.8482(2) 0.0491(9) Uani 1 1 d .
H6A H 1.3623 -0.0057 0.8366 0.074 Uiso 1 1 calc R
H6B H 1.3721 -0.1480 0.8452 0.074 Uiso 1 1 calc R
H6C H 1.2367 -0.0732 0.9016 0.074 Uiso 1 1 calc R
C7 C 0.4226(3) 0.3533(2) 0.92738(15) 0.0232(5) Uani 1 1 d .
C8 C 0.3127(3) 0.4457(2) 0.95848(16) 0.0242(5) Uani 1 1 d .
C9 C 0.2000(4) 0.4261(2) 1.02363(16) 0.0268(5) Uani 1 1 d .
H9 H 0.1324 0.4908 1.0457 0.032 Uiso 1 1 calc R
C10 C 0.1845(4) 0.3122(2) 1.05738(16) 0.0277(5) Uani 1 1 d .
H10 H 0.1073 0.2981 1.1025 0.033 Uiso 1 1 calc R
C11 C 0.2844(4) 0.2199(2) 1.02365(15) 0.0258(5) Uani 1 1 d .
C12 C 0.4031(3) 0.2383(2) 0.96020(15) 0.0248(5) Uani 1 1 d .
H12 H 0.4713 0.1733 0.9389 0.030 Uiso 1 1 calc R
Cl3 Cl 0.31033(9) 1.06321(5) 0.59170(4) 0.02652(15) Uani 1 1 d .
Cl4 Cl 0.29406(10) 0.57485(6) 0.43144(5) 0.03717(19) Uani 1 1 d .
O3 O 0.9379(3) 0.44436(19) 0.78246(14) 0.0425(5) Uani 1 1 d .
O4 O 1.0787(2) 0.54229(16) 0.68144(11) 0.0282(4) Uani 1 1 d .
N5 N 0.5984(3) 0.74707(18) 0.68201(12) 0.0209(4) Uani 1 1 d .
N6 N 0.5164(3) 0.68751(19) 0.74370(13) 0.0245(4) Uani 1 1 d .
N7 N 0.6313(3) 0.60178(19) 0.76499(13) 0.0249(4) Uani 1 1 d .
N8 N 0.5067(3) 0.84558(18) 0.64885(13) 0.0242(4) Uani 1 1 d D
H8N H 0.552(4) 0.9148(15) 0.6586(18) 0.029 Uiso 1 1 d D
C13 C 0.7666(3) 0.7006(2) 0.66314(14) 0.0203(5) Uani 1 1 d .
C14 C 0.7856(3) 0.6074(2) 0.71783(14) 0.0221(5) Uani 1 1 d .
C15 C 0.8822(4) 0.7456(2) 0.59649(15) 0.0249(5) Uani 1 1 d .
H15A H 0.8053 0.7917 0.5588 0.037 Uiso 1 1 calc R
H15B H 0.9417 0.6783 0.5699 0.037 Uiso 1 1 calc R
H15C H 0.9762 0.7967 0.6165 0.037 Uiso 1 1 calc R
C16 C 0.9400(4) 0.5216(2) 0.73165(15) 0.0250(5) Uani 1 1 d .
C17 C 1.2368(4) 0.4594(2) 0.68585(18) 0.0311(6) Uani 1 1 d .
H17A H 1.2520 0.4296 0.7412 0.037 Uiso 1 1 calc R
H17B H 1.3495 0.5013 0.6691 0.037 Uiso 1 1 calc R
C18 C 1.2111(5) 0.3573(3) 0.6340(2) 0.0488(9) Uani 1 1 d .
H18A H 1.1098 0.3094 0.6551 0.073 Uiso 1 1 calc R
H18B H 1.3242 0.3080 0.6324 0.073 Uiso 1 1 calc R
H18C H 1.1822 0.3874 0.5805 0.073 Uiso 1 1 calc R
C19 C 0.4099(3) 0.8304(2) 0.57943(14) 0.0204(5) Uani 1 1 d .
C20 C 0.3104(3) 0.9277(2) 0.54588(15) 0.0212(5) Uani 1 1 d .
C21 C 0.2126(3) 0.9171(2) 0.47746(15) 0.0239(5) Uani 1 1 d .
H21 H 0.1484 0.9847 0.4551 0.029 Uiso 1 1 calc R
C22 C 0.2073(3) 0.8086(2) 0.44107(15) 0.0247(5) Uani 1 1 d .
H22 H 0.1407 0.8008 0.3939 0.030 Uiso 1 1 calc R
C23 C 0.3020(3) 0.7120(2) 0.47553(16) 0.0248(5) Uani 1 1 d .
C24 C 0.4032(3) 0.7211(2) 0.54348(15) 0.0228(5) Uani 1 1 d .
H24 H 0.4675 0.6533 0.5654 0.027 Uiso 1 1 calc R

loop_
_atom_site_aniso_label
_atom_site_aniso_U_11
_atom_site_aniso_U_22
_atom_site_aniso_U_33
_atom_site_aniso_U_23
_atom_site_aniso_U_13
_atom_site_aniso_U_12
Cl1 0.0267(3) 0.0230(3) 0.0361(3) 0.0050(2) -0.0012(2) 0.0062(2)
Cl2 0.0411(4) 0.0292(3) 0.0385(4) 0.0104(3) 0.0050(3) -0.0035(3)
O1 0.0405(11) 0.0293(10) 0.0338(11) -0.0068(8) -0.0049(9) 0.0011(9)
O2 0.0245(9) 0.0246(9) 0.0312(10) -0.0030(7) -0.0004(7) 0.0049(7)
N1 0.0232(10) 0.0231(10) 0.0243(10) 0.0036(8) -0.0011(8) 0.0042(8)
N2 0.0269(12) 0.0386(13) 0.0274(12) 0.0021(10) -0.0051(9) 0.0049(10)
N3 0.0289(12) 0.0396(13) 0.0262(11) -0.0007(10) -0.0054(9) 0.0017(10)
N4 0.0285(11) 0.0188(10) 0.0316(12) 0.0050(9) 0.0048(9) 0.0063(9)
C1 0.0208(11) 0.0217(12) 0.0232(12) 0.0059(9) -0.0006(9) 0.0011(9)
C2 0.0222(12) 0.0270(13) 0.0223(12) 0.0028(10) -0.0004(9) 0.0008(10)
C3 0.0275(13) 0.0211(12) 0.0278(13) -0.0002(10) -0.0082(10) 0.0042(10)
C4 0.0267(13) 0.0247(12) 0.0235(12) 0.0011(10) 0.0022(10) -0.0013(10)
C5 0.0328(14) 0.0246(13) 0.0353(15) -0.0006(11) 0.0036(11) 0.0086(11)
C6 0.0452(19) 0.0445(19) 0.058(2) -0.0118(16) -0.0156(16) 0.0197(15)
C7 0.0205(12) 0.0236(12) 0.0252(12) 0.0027(10) -0.0030(9) 0.0030(9)
C8 0.0207(12) 0.0213(12) 0.0303(13) 0.0020(10) -0.0051(10) 0.0038(9)
C9 0.0222(12) 0.0283(13) 0.0298(13) -0.0027(10) -0.0028(10) 0.0038(10)
C10 0.0226(12) 0.0350(14) 0.0253(13) 0.0013(11) 0.0006(10) 0.0014(10)
C11 0.0244(12) 0.0257(13) 0.0270(13) 0.0058(10) -0.0042(10) -0.0018(10)
C12 0.0226(12) 0.0227(12) 0.0289(13) 0.0027(10) -0.0020(10) 0.0014(9)
Cl3 0.0301(3) 0.0180(3) 0.0311(3) 0.0004(2) -0.0040(2) 0.0046(2)
Cl4 0.0377(4) 0.0272(3) 0.0476(4) -0.0126(3) -0.0153(3) 0.0061(3)
O3 0.0341(11) 0.0373(12) 0.0536(13) 0.0234(10) 0.0014(10) 0.0100(9)
O4 0.0239(9) 0.0245(9) 0.0354(10) 0.0052(8) -0.0022(8) 0.0086(7)
N5 0.0211(10) 0.0190(10) 0.0222(10) 0.0018(8) -0.0032(8) 0.0047(8)
N6 0.0238(11) 0.0255(11) 0.0239(10) 0.0029(8) -0.0007(8) 0.0015(8)
N7 0.0233(10) 0.0248(11) 0.0260(11) 0.0037(8) -0.0022(8) 0.0020(8)
N8 0.0256(11) 0.0163(10) 0.0304(11) 0.0010(8) -0.0097(9) 0.0079(8)
C13 0.0198(11) 0.0182(11) 0.0230(12) -0.0018(9) -0.0048(9) 0.0032(9)
C14 0.0218(12) 0.0219(12) 0.0224(12) 0.0018(9) -0.0029(9) 0.0011(9)
C15 0.0261(12) 0.0217(12) 0.0263(12) 0.0030(10) 0.0012(10) 0.0033(10)
C16 0.0255(12) 0.0202(12) 0.0291(13) 0.0039(10) -0.0065(10) 0.0018(10)
C17 0.0217(12) 0.0260(13) 0.0451(16) 0.0000(12) -0.0069(11) 0.0091(10)
C18 0.0389(17) 0.0422(18) 0.066(2) -0.0214(17) -0.0220(16) 0.0173(14)
C19 0.0180(11) 0.0209(11) 0.0218(11) 0.0027(9) 0.0001(9) 0.0021(9)
C20 0.0206(11) 0.0176(11) 0.0249(12) 0.0019(9) 0.0009(9) 0.0020(9)
C21 0.0218(12) 0.0232(12) 0.0262(12) 0.0051(10) -0.0030(9) 0.0015(9)
C22 0.0217(12) 0.0274(13) 0.0248(12) 0.0015(10) -0.0034(9) 0.0001(10)
C23 0.0229(12) 0.0221(12) 0.0296(13) -0.0035(10) -0.0021(10) 0.0014(9)
C24 0.0208(12) 0.0196(11) 0.0277(13) 0.0010(9) -0.0021(9) 0.0033(9)

loop_
_atom_type_symbol
_atom_type_description
_atom_type_scat_dispersion_real
_atom_type_scat_dispersion_imag
_atom_type_scat_source
C C 0.0033 0.0016 'International Tables Vol C Tables 4.2.6.8 and 6.1.1.4'
H H 0.0000 0.0000 'International Tables Vol C Tables 4.2.6.8 and 6.1.1.4'
N N 0.0061 0.0033 'International Tables Vol C Tables 4.2.6.8 and 6.1.1.4'
O O 0.0106 0.0060 'International Tables Vol C Tables 4.2.6.8 and 6.1.1.4'
Cl Cl 0.1484 0.1585 'International Tables Vol C Tables 4.2.6.8 and 6.1.1.4'

loop_
_geom_angle_atom_site_label_1
_geom_angle_atom_site_label_2
_geom_angle_atom_site_label_3
_geom_angle
C4 O2 C5 116.0(2)
C1 N1 N2 112.2(2)
C1 N1 N4 127.4(2)
N2 N1 N4 120.3(2)
N3 N2 N1 106.8(2)
N2 N3 C2 108.6(2)
N1 N4 C7 115.9(2)
N1 N4 H4N 114(2)
C7 N4 H4N 122(2)
N1 C1 C2 102.7(2)
N1 C1 C3 123.0(2)
C2 C1 C3 134.4(2)
N3 C2 C1 109.8(2)
N3 C2 C4 119.2(2)
C1 C2 C4 131.0(2)
C1 C3 H3A 109.5
C1 C3 H3B 109.5
H3A C3 H3B 109.5
C1 C3 H3C 109.5
H3A C3 H3C 109.5
H3B C3 H3C 109.5
O1 C4 O2 124.7(2)
O1 C4 C2 123.9(2)
O2 C4 C2 111.5(2)
O2 C5 C6 106.5(2)
O2 C5 H5A 110.4
C6 C5 H5A 110.4
O2 C5 H5B 110.4
C6 C5 H5B 110.4
H5A C5 H5B 108.6
C5 C6 H6A 109.5
C5 C6 H6B 109.5
H6A C6 H6B 109.5
C5 C6 H6C 109.5
H6A C6 H6C 109.5
H6B C6 H6C 109.5
N4 C7 C12 121.2(2)
N4 C7 C8 120.5(2)
C12 C7 C8 118.1(2)
C9 C8 C7 121.2(2)
C9 C8 Cl1 119.8(2)
C7 C8 Cl1 119.1(2)
C8 C9 C10 120.4(2)
C8 C9 H9 119.8
C10 C9 H9 119.8
C11 C10 C9 118.3(2)
C11 C10 H10 120.9
C9 C10 H10 120.9
C12 C11 C10 122.2(2)
C12 C11 Cl2 118.6(2)
C10 C11 Cl2 119.2(2)
C11 C12 C7 119.6(2)
C11 C12 H12 120.2
C7 C12 H12 120.2
C16 O4 C17 116.8(2)
C13 N5 N6 112.8(2)
C13 N5 N8 129.0(2)
N6 N5 N8 118.1(2)
N7 N6 N5 106.0(2)
N6 N7 C14 109.2(2)
N5 N8 C19 117.7(2)
N5 N8 H8N 116(2)
C19 N8 H8N 121(2)
N5 C13 C14 102.3(2)
N5 C13 C15 123.9(2)
C14 C13 C15 133.8(2)
N7 C14 C13 109.6(2)
N7 C14 C16 119.8(2)
C13 C14 C16 130.6(2)
C13 C15 H15A 109.5
C13 C15 H15B 109.5
H15A C15 H15B 109.5
C13 C15 H15C 109.5
H15A C15 H15C 109.5
H15B C15 H15C 109.5
O3 C16 O4 125.4(2)
O3 C16 C14 123.4(3)
O4 C16 C14 111.2(2)
O4 C17 C18 110.5(2)
O4 C17 H17A 109.6
C18 C17 H17A 109.6
O4 C17 H17B 109.6
C18 C17 H17B 109.6
H17A C17 H17B 108.1
C17 C18 H18A 109.5
C17 C18 H18B 109.5
H18A C18 H18B 109.5
C17 C18 H18C 109.5
H18A C18 H18C 109.5
H18B C18 H18C 109.5
C24 C19 N8 122.6(2)
C24 C19 C20 118.3(2)
N8 C19 C20 119.0(2)
C21 C20 C19 121.2(2)
C21 C20 Cl3 119.74(19)
C19 C20 Cl3 119.07(19)
C20 C21 C22 120.5(2)
C20 C21 H21 119.7
C22 C21 H21 119.7
C23 C22 C21 118.1(2)
C23 C22 H22 121.0
C21 C22 H22 121.0
C22 C23 C24 122.3(2)
C22 C23 Cl4 118.6(2)
C24 C23 Cl4 119.1(2)
C23 C24 C19 119.6(2)
C23 C24 H24 120.2
C19 C24 H24 120.2

loop_
_geom_bond_atom_site_label_1
_geom_bond_atom_site_label_2
_geom_bond_distance
Cl1 C8 1.738(3)
Cl2 C11 1.737(3)
O1 C4 1.212(3)
O2 C4 1.333(3)
O2 C5 1.465(3)
N1 C1 1.355(3)
N1 N2 1.363(3)
N1 N4 1.377(3)
N2 N3 1.302(3)
N3 C2 1.375(3)
N4 C7 1.391(3)
N4 H4N 0.881(10)
C1 C2 1.377(4)
C1 C3 1.488(3)
C2 C4 1.468(4)
C3 H3A 0.9800
C3 H3B 0.9800
C3 H3C 0.9800
C5 C6 1.491(4)
C5 H5A 0.9900
C5 H5B 0.9900
C6 H6A 0.9800
C6 H6B 0.9800
C6 H6C 0.9800
C7 C12 1.398(3)
C7 C8 1.404(4)
C8 C9 1.376(4)
C9 C10 1.389(4)
C9 H9 0.9500
C10 C11 1.383(4)
C10 H10 0.9500
C11 C12 1.378(4)
C12 H12 0.9500
Cl3 C20 1.735(3)
Cl4 C23 1.741(3)
O3 C16 1.199(3)
O4 C16 1.327(3)
O4 C17 1.461(3)
N5 C13 1.354(3)
N5 N6 1.357(3)
N5 N8 1.383(3)
N6 N7 1.303(3)
N7 C14 1.367(3)
N8 C19 1.400(3)
N8 H8N 0.878(10)
C13 C14 1.377(3)
C13 C15 1.476(4)
C14 C16 1.475(3)
C15 H15A 0.9800
C15 H15B 0.9800
C15 H15C 0.9800
C17 C18 1.488(4)
C17 H17A 0.9900
C17 H17B 0.9900
C18 H18A 0.9800
C18 H18B 0.9800
C18 H18C 0.9800
C19 C24 1.393(3)
C19 C20 1.402(3)
C20 C21 1.382(3)
C21 C22 1.389(4)
C21 H21 0.9500
C22 C23 1.385(4)
C22 H22 0.9500
C23 C24 1.386(4)
C24 H24 0.9500

loop_
_geom_torsion_atom_site_label_1
_geom_torsion_atom_site_label_2
_geom_torsion_atom_site_label_3
_geom_torsion_atom_site_label_4
_geom_torsion
C1 N1 N2 N3 -0.6(3)
N4 N1 N2 N3 -177.7(2)
N1 N2 N3 C2 0.5(3)
C1 N1 N4 C7 -98.5(3)
N2 N1 N4 C7 78.1(3)
N2 N1 C1 C2 0.5(3)
N4 N1 C1 C2 177.3(2)
N2 N1 C1 C3 -177.8(2)
N4 N1 C1 C3 -1.1(4)
N2 N3 C2 C1 -0.1(3)
N2 N3 C2 C4 177.9(2)
N1 C1 C2 N3 -0.2(3)
C3 C1 C2 N3 177.8(3)
N1 C1 C2 C4 -178.0(3)
C3 C1 C2 C4 0.1(5)
C5 O2 C4 O1 -5.9(4)
C5 O2 C4 C2 174.1(2)
N3 C2 C4 O1 -4.5(4)
C1 C2 C4 O1 173.0(3)
N3 C2 C4 O2 175.5(2)
C1 C2 C4 O2 -7.0(4)
C4 O2 C5 C6 -173.2(3)
N1 N4 C7 C12 25.3(3)
N1 N4 C7 C8 -159.6(2)
N4 C7 C8 C9 -169.8(2)
C12 C7 C8 C9 5.3(4)
N4 C7 C8 Cl1 10.8(3)
C12 C7 C8 Cl1 -174.01(19)
C7 C8 C9 C10 -3.8(4)
Cl1 C8 C9 C10 175.6(2)
C8 C9 C10 C11 -0.2(4)
C9 C10 C11 C12 2.7(4)
C9 C10 C11 Cl2 -176.7(2)
C10 C11 C12 C7 -1.0(4)
Cl2 C11 C12 C7 178.3(2)
N4 C7 C12 C11 172.2(2)
C8 C7 C12 C11 -2.9(4)
C13 N5 N6 N7 -0.1(3)
N8 N5 N6 N7 -178.4(2)
N5 N6 N7 C14 0.6(3)
C13 N5 N8 C19 82.9(3)
N6 N5 N8 C19 -99.1(3)
N6 N5 C13 C14 -0.3(3)
N8 N5 C13 C14 177.7(2)
N6 N5 C13 C15 177.6(2)
N8 N5 C13 C15 -4.4(4)
N6 N7 C14 C13 -0.8(3)
N6 N7 C14 C16 178.1(2)
N5 C13 C14 N7 0.7(3)
C15 C13 C14 N7 -176.9(3)
N5 C13 C14 C16 -178.1(3)
C15 C13 C14 C16 4.3(5)
C17 O4 C16 O3 3.8(4)
C17 O4 C16 C14 -176.7(2)
N7 C14 C16 O3 0.8(4)
C13 C14 C16 O3 179.5(3)
N7 C14 C16 O4 -178.6(2)
C13 C14 C16 O4 0.0(4)
C16 O4 C17 C18 88.4(3)
N5 N8 C19 C24 0.1(4)
N5 N8 C19 C20 177.8(2)
C24 C19 C20 C21 -2.1(4)
N8 C19 C20 C21 -179.9(2)
C24 C19 C20 Cl3 177.75(18)
N8 C19 C20 Cl3 -0.1(3)
C19 C20 C21 C22 1.4(4)
Cl3 C20 C21 C22 -178.4(2)
C20 C21 C22 C23 0.2(4)
C21 C22 C23 C24 -1.2(4)
C21 C22 C23 Cl4 179.07(19)
C22 C23 C24 C19 0.5(4)
Cl4 C23 C24 C19 -179.74(19)
N8 C19 C24 C23 178.9(2)
C20 C19 C24 C23 1.1(4)
